data_4109891
loop_
_publ_author_name
'Michael Seitz'
'Allen G. Oliver'
'Kenneth N. Raymond'

_publ_section_title
;
 The Lanthanide Contraction Revisited
;
_journal_name_full 'Journal of the American Chemical Society'
_journal_page_first 11153
_journal_page_last 11160
_journal_paper_doi 10.1021/ja072750f
_journal_volume 129
_journal_year 2007
_chemical_formula_sum 'C36 H34 N7 O11 Tm'
_chemical_formula_weight 909.63
_chemical_name_systematic
;
 ?
;
_space_group_IT_number 14
_symmetry_cell_setting monoclinic
_symmetry_space_group_name_Hall '-P 2ybc'
_symmetry_space_group_name_H-M 'P 1 21/c 1'
_atom_sites_solution_hydrogens geom
_atom_sites_solution_primary direct
_atom_sites_solution_secondary difmap
_audit_creation_method SHELXL-97
_cell_angle_alpha 90.00
_cell_angle_beta 96.357(3)
_cell_angle_gamma 90.00
_cell_formula_units_Z 4
_cell_length_a 12.3920(13)
_cell_length_b 26.162(3)
_cell_length_c 10.5522(12)
_cell_measurement_temperature 173(2)
_cell_volume 3400.0(7)
_computing_cell_refinement 'SAINT V7.23 (Bruker 2006)'
_computing_data_collection 'Bruker APEX-II (V2.0.2)'
_computing_data_reduction 'SAINT V7.23 (Bruker 2006)'
_computing_structure_refinement 'SHELXL-97 (Sheldrick, 1997)'
_computing_structure_solution 'SIR92 (Altomare et al.,  1993)'
_diffrn_ambient_temperature 173(2)
_diffrn_detector_area_resol_mean 36.23
_diffrn_measured_fraction_theta_full 0.985
_diffrn_measured_fraction_theta_max 0.985
_diffrn_measurement_device_type 'Bruker Platinum 200'
_diffrn_measurement_method \w/2\q-scans
_diffrn_radiation_monochromator 'channel-cut Si-(111)-crystal'
_diffrn_radiation_source synchrotron
_diffrn_radiation_type synchrotron
_diffrn_radiation_wavelength 0.77490
_diffrn_reflns_av_R_equivalents 0.0628
_diffrn_reflns_av_sigmaI/netI 0.0467
_diffrn_reflns_limit_h_max 15
_diffrn_reflns_limit_h_min -15
_diffrn_reflns_limit_k_max 32
_diffrn_reflns_limit_k_min -32
_diffrn_reflns_limit_l_max 12
_diffrn_reflns_limit_l_min -13
_diffrn_reflns_number 35089
_diffrn_reflns_theta_full 29.19
_diffrn_reflns_theta_max 29.19
_diffrn_reflns_theta_min 1.80
_diffrn_standards_decay_% 0
_diffrn_standards_number 0
_exptl_absorpt_coefficient_mu 3.213
_exptl_absorpt_correction_T_max 0.921
_exptl_absorpt_correction_T_min 0.751
_exptl_absorpt_correction_type multi-scan
_exptl_absorpt_process_details '(SADABS; Bruker, 2005)'
_exptl_crystal_colour colorless
_exptl_crystal_density_diffrn 1.777
_exptl_crystal_description needle
_exptl_crystal_F_000 1824
_exptl_crystal_size_max 0.09
_exptl_crystal_size_mid 0.01
_exptl_crystal_size_min 0.01
_refine_diff_density_max 1.627
_refine_diff_density_min -1.970
_refine_diff_density_rms 0.158
_refine_ls_extinction_method none
_refine_ls_goodness_of_fit_ref 1.096
_refine_ls_hydrogen_treatment constr
_refine_ls_matrix_type full
_refine_ls_number_parameters 496
_refine_ls_number_reflns 7007
_refine_ls_number_restraints 0
_refine_ls_restrained_S_all 1.096
_refine_ls_R_factor_all 0.0597
_refine_ls_R_factor_gt 0.0474
_refine_ls_shift/su_max 0.001
_refine_ls_shift/su_mean 0.000
_refine_ls_structure_factor_coef Fsqd
_refine_ls_weighting_details 'calc w=1/[\s^2^(Fo^2^)+(0.0486P)^2^+16.4063P] where P=(Fo^2^+2Fc^2^)/3'
_refine_ls_weighting_scheme calc
_refine_ls_wR_factor_gt 0.1107
_refine_ls_wR_factor_ref 0.1149
_reflns_number_gt 5731
_reflns_number_total 7007
_reflns_threshold_expression >2sigma(I)
_cod_data_source_file ja072750fsi20070419_055958.cif
_cod_data_source_block tren_tm
_cod_original_cell_volume 3400.0(6)
_cod_database_code 4109891

loop_
_symmetry_equiv_pos_as_xyz
'x, y, z'
'-x, y+1/2, -z+1/2'
'-x, -y, -z'
'x, -y-1/2, z-1/2'

loop_
_atom_site_label
_atom_site_type_symbol
_atom_site_fract_x
_atom_site_fract_y
_atom_site_fract_z
_atom_site_U_iso_or_equiv
_atom_site_adp_type
_atom_site_occupancy
_atom_site_symmetry_multiplicity
_atom_site_calc_flag
_atom_site_refinement_flags
Tm1 Tm 0.81364(2) 0.882681(9) 0.68345(2) 0.01891(9) Uani 1 1 d .
C12 C 0.8738(5) 0.9829(2) 0.8375(6) 0.0224(12) Uani 1 1 d .
C6 C 0.8814(5) 1.0547(2) 0.9887(6) 0.0250(13) Uani 1 1 d .
O5 O 0.6313(3) 0.87998(18) 0.7083(4) 0.0297(10) Uani 1 1 d .
O3 O 0.8802(4) 0.96377(16) 0.7295(4) 0.0258(9) Uani 1 1 d .
O9 O 0.9738(3) 0.83894(14) 0.7278(4) 0.0215(9) Uani 1 1 d .
O8 O 0.7934(3) 0.80888(15) 0.8012(4) 0.0226(9) Uani 1 1 d .
N7 N 0.8853(4) 0.78148(18) 0.8383(5) 0.0203(10) Uani 1 1 d .
O2 O 0.8173(4) 0.90385(15) 0.8952(4) 0.0256(9) Uani 1 1 d .
C35 C 1.0764(5) 0.7689(2) 0.8242(6) 0.0206(12) Uani 1 1 d .
O10 O 0.9247(4) 0.90681(17) 0.5180(4) 0.0270(9) Uani 1 1 d .
O6 O 0.7094(3) 0.92725(16) 0.5267(4) 0.0264(9) Uani 1 1 d .
C28 C 0.8826(5) 0.7391(2) 0.9163(6) 0.0223(12) Uani 1 1 d .
O11 O 1.1199(7) 0.9609(6) 0.5612(12) 0.176(7) Uani 1 1 d .
O1 O 0.8238(4) 0.9488(2) 1.2704(5) 0.0378(12) Uani 1 1 d .
C22 C 0.5800(6) 0.9722(2) 0.3168(6) 0.0298(14) Uani 1 1 d .
H22 H 0.6546 0.9773 0.3203 0.036 Uiso 1 1 calc R
N3 N 0.8412(4) 0.95280(18) 0.9306(5) 0.0188(10) Uani 1 1 d .
C30 C 1.0745(5) 0.7257(2) 0.9034(6) 0.0226(12) Uani 1 1 d .
N5 N 0.5603(4) 0.9007(2) 0.6122(5) 0.0238(11) Uani 1 1 d .
C10 C 0.9333(5) 1.0687(2) 0.7769(7) 0.0308(15) Uani 1 1 d .
H10 H 0.9455 1.0563 0.6972 0.037 Uiso 1 1 calc R
C14 C 0.4239(6) 0.8787(3) 0.9686(7) 0.0394(17) Uani 1 1 d .
H14A H 0.3468 0.8861 0.9572 0.047 Uiso 1 1 calc R
H14B H 0.4596 0.9061 1.0190 0.047 Uiso 1 1 calc R
N4 N 0.4647(5) 0.8780(2) 0.8428(6) 0.0358(14) Uani 1 1 d .
H4 H 0.5327 0.8727 0.8382 0.043 Uiso 1 1 calc R
C11 C 0.8967(5) 1.0362(2) 0.8679(6) 0.0240(13) Uani 1 1 d .
C18 C 0.4230(5) 0.9388(3) 0.4097(7) 0.0318(15) Uani 1 1 d .
C21 C 0.5108(6) 0.9906(3) 0.2143(7) 0.0385(17) Uani 1 1 d .
H21 H 0.5392 1.0083 0.1493 0.046 Uiso 1 1 calc R
N6 N 0.6885(4) 0.74825(19) 0.9362(5) 0.0259(11) Uani 1 1 d .
H6 H 0.6906 0.7745 0.8874 0.031 Uiso 1 1 calc R
O4 O 0.2979(4) 0.8862(2) 0.7320(6) 0.0528(15) Uani 1 1 d .
C26 C 0.5866(5) 0.7346(2) 0.9853(6) 0.0279(14) Uani 1 1 d .
H26A H 0.5853 0.6981 1.0013 0.033 Uiso 1 1 calc R
H26B H 0.5262 0.7428 0.9219 0.033 Uiso 1 1 calc R
C17 C 0.3812(6) 0.9152(3) 0.5144(8) 0.0372(17) Uani 1 1 d .
H17 H 0.3065 0.9114 0.5136 0.045 Uiso 1 1 calc R
N1 N 0.5570(4) 0.8185(2) 1.0814(6) 0.0285(12) Uani 1 1 d .
N2 N 0.7568(5) 0.8906(2) 1.1223(5) 0.0317(13) Uani 1 1 d .
H2 H 0.7485 0.8828 1.0426 0.038 Uiso 1 1 calc R
C29 C 0.9754(5) 0.7123(2) 0.9495(6) 0.0247(13) Uani 1 1 d .
H29 H 0.9737 0.6845 1.0039 0.030 Uiso 1 1 calc R
C1 C 0.5966(6) 0.8482(3) 1.1965(6) 0.0333(15) Uani 1 1 d .
H1A H 0.5745 0.8310 1.2710 0.040 Uiso 1 1 calc R
H1B H 0.5628 0.8816 1.1912 0.040 Uiso 1 1 calc R
C24 C 0.6069(5) 0.9252(2) 0.5188(6) 0.0213(12) Uani 1 1 d .
C36 C 0.9778(5) 0.7988(2) 0.7942(6) 0.0213(12) Uani 1 1 d .
C4 C 0.8320(5) 0.9695(2) 1.0536(6) 0.0237(13) Uani 1 1 d .
C16 C 0.4483(5) 0.8981(2) 0.6165(7) 0.0304(15) Uani 1 1 d .
C5 C 0.8489(5) 1.0202(2) 1.0818(6) 0.0289(14) Uani 1 1 d .
H5 H 0.8390 1.0322 1.1627 0.035 Uiso 1 1 calc R
C23 C 0.5360(5) 0.9458(2) 0.4146(6) 0.0236(13) Uani 1 1 d .
C7 C 0.8978(6) 1.1069(3) 1.0157(7) 0.0355(16) Uani 1 1 d .
H7 H 0.8846 1.1202 1.0943 0.043 Uiso 1 1 calc R
C25 C 0.5739(5) 0.7628(2) 1.1054(7) 0.0285(14) Uani 1 1 d .
H25A H 0.6384 0.7578 1.1652 0.034 Uiso 1 1 calc R
H25B H 0.5124 0.7490 1.1435 0.034 Uiso 1 1 calc R
C32 C 1.2621(6) 0.7104(3) 0.8798(8) 0.0390(17) Uani 1 1 d .
H32 H 1.3247 0.6909 0.8972 0.047 Uiso 1 1 calc R
C34 C 1.1714(5) 0.7829(2) 0.7739(7) 0.0288(14) Uani 1 1 d .
H34 H 1.1728 0.8118 0.7230 0.035 Uiso 1 1 calc R
C33 C 1.2623(6) 0.7537(3) 0.8000(7) 0.0351(16) Uani 1 1 d .
H33 H 1.3254 0.7624 0.7647 0.042 Uiso 1 1 calc R
C2 C 0.7186(6) 0.8547(3) 1.2136(7) 0.0375(16) Uani 1 1 d .
H2A H 0.7409 0.8668 1.2994 0.045 Uiso 1 1 calc R
H2B H 0.7525 0.8218 1.2040 0.045 Uiso 1 1 calc R
C3 C 0.8034(5) 0.9345(3) 1.1573(6) 0.0298(15) Uani 1 1 d .
C15 C 0.3984(6) 0.8854(3) 0.7357(8) 0.0374(16) Uani 1 1 d .
C20 C 0.4001(7) 0.9827(3) 0.2082(8) 0.049(2) Uani 1 1 d .
H20 H 0.3550 0.9945 0.1380 0.059 Uiso 1 1 calc R
C31 C 1.1718(6) 0.6975(3) 0.9304(7) 0.0323(15) Uani 1 1 d .
H31 H 1.1729 0.6693 0.9845 0.039 Uiso 1 1 calc R
C19 C 0.3567(6) 0.9581(3) 0.3029(8) 0.0437(19) Uani 1 1 d .
H19 H 0.2818 0.9538 0.2978 0.052 Uiso 1 1 calc R
C9 C 0.9510(6) 1.1193(3) 0.8070(8) 0.0422(18) Uani 1 1 d .
H9 H 0.9752 1.1412 0.7466 0.051 Uiso 1 1 calc R
C8 C 0.9338(6) 1.1382(3) 0.9240(8) 0.0400(18) Uani 1 1 d .
H8 H 0.9466 1.1726 0.9419 0.048 Uiso 1 1 calc R
C13 C 0.4420(6) 0.8292(3) 1.0413(7) 0.0358(16) Uani 1 1 d .
H13A H 0.4032 0.8305 1.1163 0.043 Uiso 1 1 calc R
H13B H 0.4117 0.8013 0.9881 0.043 Uiso 1 1 calc R
O7 O 0.7802(3) 0.68093(15) 1.0284(4) 0.0247(9) Uani 1 1 d .
C27 C 0.7785(5) 0.7208(2) 0.9657(6) 0.0220(12) Uani 1 1 d .

loop_
_atom_site_aniso_label
_atom_site_aniso_U_11
_atom_site_aniso_U_22
_atom_site_aniso_U_33
_atom_site_aniso_U_23
_atom_site_aniso_U_13
_atom_site_aniso_U_12
Tm1 0.02236(14) 0.01871(13) 0.01575(14) 0.00093(10) 0.00249(9) 0.00167(10)
C12 0.026(3) 0.026(3) 0.015(3) 0.001(2) 0.001(2) 0.003(2)
C6 0.029(3) 0.023(3) 0.023(3) -0.002(2) 0.002(3) 0.000(2)
O5 0.026(2) 0.039(3) 0.024(2) 0.007(2) 0.0031(18) 0.0093(19)
O3 0.035(2) 0.023(2) 0.021(2) -0.0020(17) 0.0057(18) -0.0073(18)
O9 0.021(2) 0.019(2) 0.024(2) 0.0053(16) 0.0022(17) 0.0011(15)
O8 0.022(2) 0.023(2) 0.023(2) 0.0092(17) 0.0052(17) 0.0060(16)
N7 0.022(2) 0.019(2) 0.020(3) 0.0024(19) 0.001(2) 0.0009(19)
O2 0.040(3) 0.019(2) 0.018(2) -0.0021(16) 0.0032(19) -0.0052(18)
C35 0.019(3) 0.020(3) 0.022(3) -0.001(2) -0.001(2) 0.001(2)
O10 0.033(2) 0.032(2) 0.017(2) 0.0024(18) 0.0073(18) 0.0008(19)
O6 0.026(2) 0.032(2) 0.021(2) 0.0080(18) -0.0005(17) 0.0083(18)
C28 0.028(3) 0.021(3) 0.019(3) -0.001(2) 0.006(2) -0.003(2)
O11 0.056(5) 0.284(15) 0.194(12) -0.194(12) 0.047(6) -0.071(7)
O1 0.050(3) 0.045(3) 0.019(3) -0.004(2) 0.010(2) -0.012(2)
C22 0.035(4) 0.029(3) 0.024(4) -0.003(3) -0.001(3) 0.008(3)
N3 0.021(2) 0.020(2) 0.015(2) -0.0044(19) -0.0011(19) -0.0019(19)
C30 0.024(3) 0.019(3) 0.024(3) -0.003(2) 0.001(2) 0.005(2)
N5 0.025(3) 0.026(3) 0.020(3) 0.001(2) 0.001(2) 0.006(2)
C10 0.037(4) 0.025(3) 0.029(4) 0.004(3) 0.000(3) -0.002(3)
C14 0.045(4) 0.041(4) 0.035(4) 0.007(3) 0.019(3) 0.014(3)
N4 0.033(3) 0.043(3) 0.034(3) 0.007(3) 0.016(3) 0.016(3)
C11 0.022(3) 0.024(3) 0.026(3) -0.002(2) 0.000(2) 0.001(2)
C18 0.031(3) 0.030(3) 0.032(4) -0.010(3) -0.008(3) 0.010(3)
C21 0.051(4) 0.033(4) 0.030(4) 0.005(3) -0.004(3) 0.013(3)
N6 0.026(3) 0.024(3) 0.028(3) 0.006(2) 0.007(2) -0.001(2)
O4 0.029(3) 0.071(4) 0.060(4) 0.002(3) 0.012(2) -0.007(3)
C26 0.024(3) 0.031(3) 0.029(4) 0.007(3) 0.007(3) -0.001(3)
C17 0.024(3) 0.037(4) 0.049(5) -0.005(3) 0.000(3) 0.003(3)
N1 0.029(3) 0.025(3) 0.032(3) -0.003(2) 0.006(2) 0.003(2)
N2 0.038(3) 0.035(3) 0.021(3) 0.004(2) 0.001(2) -0.012(2)
C29 0.029(3) 0.023(3) 0.021(3) 0.005(2) 0.001(3) 0.002(2)
C1 0.051(4) 0.030(3) 0.020(3) -0.003(3) 0.013(3) -0.002(3)
C24 0.020(3) 0.026(3) 0.016(3) -0.004(2) -0.007(2) 0.007(2)
C36 0.026(3) 0.016(3) 0.021(3) -0.002(2) 0.001(2) 0.004(2)
C4 0.024(3) 0.030(3) 0.017(3) -0.001(2) 0.002(2) -0.001(2)
C16 0.025(3) 0.025(3) 0.040(4) -0.006(3) 0.003(3) -0.003(2)
C5 0.035(3) 0.032(3) 0.020(3) -0.009(3) 0.006(3) 0.001(3)
C23 0.027(3) 0.024(3) 0.018(3) -0.004(2) -0.004(2) 0.008(2)
C7 0.044(4) 0.027(3) 0.034(4) -0.009(3) -0.003(3) -0.003(3)
C25 0.028(3) 0.027(3) 0.031(4) 0.004(3) 0.006(3) -0.003(3)
C32 0.031(4) 0.043(4) 0.043(5) 0.003(3) 0.002(3) 0.010(3)
C34 0.024(3) 0.026(3) 0.036(4) 0.003(3) 0.002(3) -0.003(2)
C33 0.025(3) 0.041(4) 0.040(4) 0.003(3) 0.007(3) 0.001(3)
C2 0.059(5) 0.034(4) 0.020(3) 0.005(3) 0.007(3) -0.010(3)
C3 0.029(3) 0.042(4) 0.017(3) 0.003(3) -0.001(3) -0.003(3)
C15 0.032(4) 0.030(3) 0.052(5) -0.001(3) 0.012(3) 0.000(3)
C20 0.049(5) 0.052(5) 0.042(5) 0.004(4) -0.010(4) 0.022(4)
C31 0.037(4) 0.028(3) 0.031(4) 0.008(3) 0.002(3) 0.006(3)
C19 0.033(4) 0.049(4) 0.046(5) -0.002(4) -0.013(3) 0.012(3)
C9 0.049(4) 0.030(4) 0.046(5) 0.009(3) -0.005(4) -0.009(3)
C8 0.051(4) 0.020(3) 0.047(5) 0.001(3) -0.004(4) -0.005(3)
C13 0.030(3) 0.041(4) 0.038(4) 0.000(3) 0.011(3) 0.005(3)
O7 0.028(2) 0.022(2) 0.025(2) 0.0113(17) 0.0033(18) 0.0008(17)
C27 0.030(3) 0.023(3) 0.015(3) -0.002(2) 0.006(2) -0.002(2)

loop_
_atom_type_symbol
_atom_type_description
_atom_type_scat_dispersion_real
_atom_type_scat_dispersion_imag
_atom_type_scat_source
C C 0.0040 0.0020 'International Tables Vol C Tables 4.2.6.8 and 6.1.1.4'
H H 0.0000 0.0000 'International Tables Vol C Tables 4.2.6.8 and 6.1.1.4'
N N 0.0076 0.0040 'International Tables Vol C Tables 4.2.6.8 and 6.1.1.4'
O O 0.0133 0.0073 'International Tables Vol C Tables 4.2.6.8 and 6.1.1.4'
Tm Tm -0.3852 6.0705 'International Tables Vol C Tables 4.2.6.8 and 6.1.1.4'

loop_
_geom_angle_atom_site_label_1
_geom_angle_atom_site_label_2
_geom_angle_atom_site_label_3
_geom_angle
_geom_angle_site_symmetry_1
_geom_angle_site_symmetry_3
O9 Tm1 O2 89.89(16) . .
O9 Tm1 O6 143.51(15) . .
O2 Tm1 O6 121.75(16) . .
O9 Tm1 O5 143.00(15) . .
O2 Tm1 O5 79.11(16) . .
O6 Tm1 O5 67.51(15) . .
O9 Tm1 O3 97.73(15) . .
O2 Tm1 O3 66.77(15) . .
O6 Tm1 O3 81.07(16) . .
O5 Tm1 O3 109.65(16) . .
O9 Tm1 O8 67.59(14) . .
O2 Tm1 O8 70.87(15) . .
O6 Tm1 O8 136.05(15) . .
O5 Tm1 O8 75.43(15) . .
O3 Tm1 O8 135.09(15) . .
O9 Tm1 O7 82.54(15) . 4_575
O2 Tm1 O7 146.60(15) . 4_575
O6 Tm1 O7 79.38(16) . 4_575
O5 Tm1 O7 87.58(16) . 4_575
O3 Tm1 O7 146.40(16) . 4_575
O8 Tm1 O7 76.20(16) . 4_575
O9 Tm1 O10 74.29(15) . .
O2 Tm1 O10 133.32(15) . .
O6 Tm1 O10 70.65(15) . .
O5 Tm1 O10 137.07(15) . .
O3 Tm1 O10 72.18(15) . .
O8 Tm1 O10 134.82(15) . .
O7 Tm1 O10 75.65(15) 4_575 .
O3 C12 N3 118.7(5) . .
O3 C12 C11 123.6(6) . .
N3 C12 C11 117.7(5) . .
C11 C6 C7 119.4(6) . .
C11 C6 C5 119.2(6) . .
C7 C6 C5 121.4(6) . .
N5 O5 Tm1 117.3(3) . .
C12 O3 Tm1 120.0(4) . .
C36 O9 Tm1 120.6(4) . .
N7 O8 Tm1 116.9(3) . .
C36 N7 O8 115.8(5) . .
C36 N7 C28 123.1(5) . .
O8 N7 C28 121.1(5) . .
N3 O2 Tm1 118.4(3) . .
C34 C35 C30 120.5(5) . .
C34 C35 C36 120.0(6) . .
C30 C35 C36 119.5(5) . .
C24 O6 Tm1 120.4(4) . .
C29 C28 N7 119.4(5) . .
C29 C28 C27 118.3(5) . .
N7 C28 C27 122.2(5) . .
C21 C22 C23 119.1(7) . .
C21 C22 H22 120.5 . .
C23 C22 H22 120.5 . .
C12 N3 O2 115.0(5) . .
C12 N3 C4 123.8(5) . .
O2 N3 C4 121.2(5) . .
C35 C30 C29 118.3(5) . .
C35 C30 C31 117.9(6) . .
C29 C30 C31 123.7(6) . .
C24 N5 O5 115.6(5) . .
C24 N5 C16 123.4(5) . .
O5 N5 C16 120.9(5) . .
C9 C10 C11 119.0(7) . .
C9 C10 H10 120.5 . .
C11 C10 H10 120.5 . .
N4 C14 C13 113.6(6) . .
N4 C14 H14A 108.8 . .
C13 C14 H14A 108.8 . .
N4 C14 H14B 108.8 . .
C13 C14 H14B 108.8 . .
H14A C14 H14B 107.7 . .
C15 N4 C14 121.4(6) . .
C15 N4 H4 119.3 . .
C14 N4 H4 119.3 . .
C10 C11 C6 120.3(6) . .
C10 C11 C12 120.3(6) . .
C6 C11 C12 119.4(6) . .
C23 C18 C17 118.6(6) . .
C23 C18 C19 118.1(7) . .
C17 C18 C19 123.3(7) . .
C20 C21 C22 120.6(8) . .
C20 C21 H21 119.7 . .
C22 C21 H21 119.7 . .
C27 N6 C26 121.3(5) . .
C27 N6 H6 119.4 . .
C26 N6 H6 119.4 . .
N6 C26 C25 111.0(5) . .
N6 C26 H26A 109.4 . .
C25 C26 H26A 109.4 . .
N6 C26 H26B 109.4 . .
C25 C26 H26B 109.4 . .
H26A C26 H26B 108.0 . .
C16 C17 C18 121.2(6) . .
C16 C17 H17 119.4 . .
C18 C17 H17 119.4 . .
C13 N1 C1 111.1(5) . .
C13 N1 C25 110.4(5) . .
C1 N1 C25 110.3(5) . .
C3 N2 C2 122.5(6) . .
C3 N2 H2 118.7 . .
C2 N2 H2 118.7 . .
C28 C29 C30 121.8(6) . .
C28 C29 H29 119.1 . .
C30 C29 H29 119.1 . .
N1 C1 C2 113.2(6) . .
N1 C1 H1A 108.9 . .
C2 C1 H1A 108.9 . .
N1 C1 H1B 108.9 . .
C2 C1 H1B 108.9 . .
H1A C1 H1B 107.8 . .
O6 C24 N5 118.5(5) . .
O6 C24 C23 124.1(6) . .
N5 C24 C23 117.4(5) . .
O9 C36 N7 119.0(5) . .
O9 C36 C35 123.2(5) . .
N7 C36 C35 117.7(5) . .
C5 C4 N3 118.9(6) . .
C5 C4 C3 118.4(6) . .
N3 C4 C3 122.7(6) . .
C17 C16 N5 118.7(7) . .
C17 C16 C15 117.7(6) . .
N5 C16 C15 122.8(6) . .
C4 C5 C6 120.7(6) . .
C4 C5 H5 119.7 . .
C6 C5 H5 119.7 . .
C22 C23 C18 120.3(6) . .
C22 C23 C24 119.6(6) . .
C18 C23 C24 120.1(6) . .
C8 C7 C6 119.0(7) . .
C8 C7 H7 120.5 . .
C6 C7 H7 120.5 . .
C26 C25 N1 111.4(5) . .
C26 C25 H25A 109.4 . .
N1 C25 H25A 109.4 . .
C26 C25 H25B 109.4 . .
N1 C25 H25B 109.4 . .
H25A C25 H25B 108.0 . .
C31 C32 C33 120.0(6) . .
C31 C32 H32 120.0 . .
C33 C32 H32 120.0 . .
C33 C34 C35 119.3(6) . .
C33 C34 H34 120.3 . .
C35 C34 H34 120.3 . .
C34 C33 C32 120.9(7) . .
C34 C33 H33 119.6 . .
C32 C33 H33 119.6 . .
N2 C2 C1 112.8(6) . .
N2 C2 H2A 109.0 . .
C1 C2 H2A 109.0 . .
N2 C2 H2B 109.0 . .
C1 C2 H2B 109.0 . .
H2A C2 H2B 107.8 . .
O1 C3 N2 124.4(6) . .
O1 C3 C4 118.3(6) . .
N2 C3 C4 117.3(6) . .
O4 C15 N4 123.3(7) . .
O4 C15 C16 118.4(7) . .
N4 C15 C16 118.0(6) . .
C19 C20 C21 120.8(7) . .
C19 C20 H20 119.6 . .
C21 C20 H20 119.6 . .
C32 C31 C30 121.3(6) . .
C32 C31 H31 119.3 . .
C30 C31 H31 119.3 . .
C20 C19 C18 121.1(8) . .
C20 C19 H19 119.4 . .
C18 C19 H19 119.4 . .
C8 C9 C10 121.3(7) . .
C8 C9 H9 119.4 . .
C10 C9 H9 119.4 . .
C9 C8 C7 121.0(7) . .
C9 C8 H8 119.5 . .
C7 C8 H8 119.5 . .
N1 C13 C14 113.2(6) . .
N1 C13 H13A 108.9 . .
C14 C13 H13A 108.9 . .
N1 C13 H13B 108.9 . .
C14 C13 H13B 108.9 . .
H13A C13 H13B 107.8 . .
C27 O7 Tm1 165.5(4) . 4_576
O7 C27 N6 123.0(6) . .
O7 C27 C28 119.0(5) . .
N6 C27 C28 117.9(5) . .

loop_
_geom_bond_atom_site_label_1
_geom_bond_atom_site_label_2
_geom_bond_distance
_geom_bond_site_symmetry_2
Tm1 O9 2.294(4) .
Tm1 O2 2.297(4) .
Tm1 O6 2.300(4) .
Tm1 O5 2.304(4) .
Tm1 O3 2.308(4) .
Tm1 O8 2.324(4) .
Tm1 O7 2.338(4) 4_575
Tm1 O10 2.424(4) .
C12 O3 1.255(7) .
C12 N3 1.355(8) .
C12 C11 1.452(8) .
C6 C11 1.396(9) .
C6 C7 1.407(9) .
C6 C5 1.425(9) .
O5 N5 1.377(6) .
O9 C36 1.261(7) .
O8 N7 1.366(6) .
N7 C36 1.361(8) .
N7 C28 1.383(8) .
O2 N3 1.358(6) .
C35 C34 1.393(9) .
C35 C30 1.407(8) .
C35 C36 1.457(8) .
O6 C24 1.264(7) .
C28 C29 1.359(9) .
C28 C27 1.522(8) .
O1 C3 1.249(8) .
C22 C21 1.389(9) .
C22 C23 1.402(10) .
C22 H22 0.9300 .
N3 C4 1.386(8) .
C30 C29 1.414(9) .
C30 C31 1.415(9) .
N5 C24 1.357(8) .
N5 C16 1.396(8) .
C10 C9 1.373(10) .
C10 C11 1.395(9) .
C10 H10 0.9300 .
C14 N4 1.472(9) .
C14 C13 1.511(10) .
C14 H14A 0.9700 .
C14 H14B 0.9700 .
N4 C15 1.336(10) .
N4 H4 0.8600 .
C18 C23 1.407(9) .
C18 C17 1.413(11) .
C18 C19 1.413(10) .
C21 C20 1.381(12) .
C21 H21 0.9300 .
N6 C27 1.334(8) .
N6 C26 1.462(8) .
N6 H6 0.8600 .
O4 C15 1.242(9) .
C26 C25 1.489(9) .
C26 H26A 0.9700 .
C26 H26B 0.9700 .
C17 C16 1.362(10) .
C17 H17 0.9300 .
N1 C13 1.469(9) .
N1 C1 1.479(8) .
N1 C25 1.491(8) .
N2 C3 1.320(9) .
N2 C2 1.461(8) .
N2 H2 0.8600 .
C29 H29 0.9300 .
C1 C2 1.512(10) .
C1 H1A 0.9700 .
C1 H1B 0.9700 .
C24 C23 1.434(8) .
C4 C5 1.369(9) .
C4 C3 1.501(9) .
C16 C15 1.499(11) .
C5 H5 0.9300 .
C7 C8 1.379(11) .
C7 H7 0.9300 .
C25 H25A 0.9700 .
C25 H25B 0.9700 .
C32 C31 1.335(10) .
C32 C33 1.411(10) .
C32 H32 0.9300 .
C34 C33 1.364(9) .
C34 H34 0.9300 .
C33 H33 0.9300 .
C2 H2A 0.9700 .
C2 H2B 0.9700 .
C20 C19 1.349(12) .
C20 H20 0.9300 .
C31 H31 0.9300 .
C19 H19 0.9300 .
C9 C8 1.368(11) .
C9 H9 0.9300 .
C8 H8 0.9300 .
C13 H13A 0.9700 .
C13 H13B 0.9700 .
O7 C27 1.234(7) .
O7 Tm1 2.338(4) 4_576

loop_
_geom_torsion_atom_site_label_1
_geom_torsion_atom_site_label_2
_geom_torsion_atom_site_label_3
_geom_torsion_atom_site_label_4
_geom_torsion
_geom_torsion_site_symmetry_1
O9 Tm1 O5 N5 -146.8(3) .
O2 Tm1 O5 N5 138.2(4) .
O6 Tm1 O5 N5 6.9(4) .
O3 Tm1 O5 N5 77.8(4) .
O8 Tm1 O5 N5 -149.0(4) .
O7 Tm1 O5 N5 -72.6(4) 4_575
O10 Tm1 O5 N5 -6.8(5) .
N3 C12 O3 Tm1 8.9(7) .
C11 C12 O3 Tm1 -169.4(4) .
O9 Tm1 O3 C12 -95.8(4) .
O2 Tm1 O3 C12 -9.2(4) .
O6 Tm1 O3 C12 121.1(5) .
O5 Tm1 O3 C12 58.9(5) .
O8 Tm1 O3 C12 -29.9(5) .
O7 Tm1 O3 C12 176.1(4) 4_575
O10 Tm1 O3 C12 -166.5(5) .
O2 Tm1 O9 C36 67.2(4) .
O6 Tm1 O9 C36 -140.9(4) .
O5 Tm1 O9 C36 -4.4(6) .
O3 Tm1 O9 C36 133.7(4) .
O8 Tm1 O9 C36 -2.1(4) .
O7 Tm1 O9 C36 -80.2(4) 4_575
O10 Tm1 O9 C36 -157.3(5) .
O9 Tm1 O8 N7 3.3(3) .
O2 Tm1 O8 N7 -94.8(4) .
O6 Tm1 O8 N7 149.0(3) .
O5 Tm1 O8 N7 -178.1(4) .
O3 Tm1 O8 N7 -74.7(4) .
O7 Tm1 O8 N7 90.9(4) 4_575
O10 Tm1 O8 N7 38.0(4) .
Tm1 O8 N7 C36 -4.4(6) .
Tm1 O8 N7 C28 175.3(4) .
O9 Tm1 O2 N3 107.0(4) .
O6 Tm1 O2 N3 -53.8(4) .
O5 Tm1 O2 N3 -108.5(4) .
O3 Tm1 O2 N3 8.6(3) .
O8 Tm1 O2 N3 173.3(4) .
O7 Tm1 O2 N3 -176.8(3) 4_575
O10 Tm1 O2 N3 39.0(5) .
O9 Tm1 O6 C24 146.0(4) .
O2 Tm1 O6 C24 -67.6(5) .
O5 Tm1 O6 C24 -7.4(4) .
O3 Tm1 O6 C24 -123.0(4) .
O8 Tm1 O6 C24 27.4(5) .
O7 Tm1 O6 C24 84.4(4) 4_575
O10 Tm1 O6 C24 162.8(5) .
C36 N7 C28 C29 -1.4(9) .
O8 N7 C28 C29 178.9(5) .
C36 N7 C28 C27 179.4(5) .
O8 N7 C28 C27 -0.3(8) .
O3 C12 N3 O2 -0.7(8) .
C11 C12 N3 O2 177.7(5) .
O3 C12 N3 C4 179.4(5) .
C11 C12 N3 C4 -2.2(8) .
Tm1 O2 N3 C12 -7.8(6) .
Tm1 O2 N3 C4 172.1(4) .
C34 C35 C30 C29 -178.4(6) .
C36 C35 C30 C29 1.1(9) .
C34 C35 C30 C31 0.4(9) .
C36 C35 C30 C31 179.9(6) .
Tm1 O5 N5 C24 -6.5(6) .
Tm1 O5 N5 C16 176.5(4) .
C13 C14 N4 C15 119.7(7) .
C9 C10 C11 C6 -1.8(10) .
C9 C10 C11 C12 177.9(6) .
C7 C6 C11 C10 3.2(9) .
C5 C6 C11 C10 -177.1(6) .
C7 C6 C11 C12 -176.5(6) .
C5 C6 C11 C12 3.2(9) .
O3 C12 C11 C10 -3.4(9) .
N3 C12 C11 C10 178.3(6) .
O3 C12 C11 C6 176.3(6) .
N3 C12 C11 C6 -2.0(8) .
C23 C22 C21 C20 -0.5(10) .
C27 N6 C26 C25 93.3(7) .
C23 C18 C17 C16 -2.1(10) .
C19 C18 C17 C16 -178.6(7) .
N7 C28 C29 C30 -1.9(9) .
C27 C28 C29 C30 177.4(6) .
C35 C30 C29 C28 1.9(9) .
C31 C30 C29 C28 -176.9(6) .
C13 N1 C1 C2 -158.3(6) .
C25 N1 C1 C2 78.9(7) .
Tm1 O6 C24 N5 6.8(7) .
Tm1 O6 C24 C23 -171.1(4) .
O5 N5 C24 O6 -0.1(8) .
C16 N5 C24 O6 176.8(6) .
O5 N5 C24 C23 178.0(5) .
C16 N5 C24 C23 -5.1(9) .
Tm1 O9 C36 N7 0.6(7) .
Tm1 O9 C36 C35 179.1(4) .
O8 N7 C36 O9 2.6(8) .
C28 N7 C36 O9 -177.1(5) .
O8 N7 C36 C35 -176.0(5) .
C28 N7 C36 C35 4.3(9) .
C34 C35 C36 O9 -3.1(9) .
C30 C35 C36 O9 177.4(6) .
C34 C35 C36 N7 175.5(6) .
C30 C35 C36 N7 -4.1(8) .
C12 N3 C4 C5 5.0(9) .
O2 N3 C4 C5 -174.9(5) .
C12 N3 C4 C3 -175.5(6) .
O2 N3 C4 C3 4.6(8) .
C18 C17 C16 N5 -4.8(10) .
C18 C17 C16 C15 165.6(6) .
C24 N5 C16 C17 8.7(9) .
O5 N5 C16 C17 -174.5(6) .
C24 N5 C16 C15 -161.2(6) .
O5 N5 C16 C15 15.6(9) .
N3 C4 C5 C6 -3.5(9) .
C3 C4 C5 C6 176.9(6) .
C11 C6 C5 C4 -0.4(10) .
C7 C6 C5 C4 179.3(6) .
C21 C22 C23 C18 -0.9(9) .
C21 C22 C23 C24 177.9(6) .
C17 C18 C23 C22 -175.6(6) .
C19 C18 C23 C22 1.2(9) .
C17 C18 C23 C24 5.6(9) .
C19 C18 C23 C24 -177.6(6) .
O6 C24 C23 C22 -3.0(9) .
N5 C24 C23 C22 179.0(6) .
O6 C24 C23 C18 175.8(6) .
N5 C24 C23 C18 -2.2(8) .
C11 C6 C7 C8 -3.1(10) .
C5 C6 C7 C8 177.2(7) .
N6 C26 C25 N1 68.5(7) .
C13 N1 C25 C26 84.2(7) .
C1 N1 C25 C26 -152.7(5) .
C30 C35 C34 C33 1.3(10) .
C36 C35 C34 C33 -178.2(6) .
C35 C34 C33 C32 -1.7(11) .
C31 C32 C33 C34 0.3(12) .
C3 N2 C2 C1 114.7(7) .
N1 C1 C2 N2 72.5(8) .
C2 N2 C3 O1 3.1(11) .
C2 N2 C3 C4 -175.8(6) .
C5 C4 C3 O1 -18.7(9) .
N3 C4 C3 O1 161.8(6) .
C5 C4 C3 N2 160.3(6) .
N3 C4 C3 N2 -19.2(9) .
C14 N4 C15 O4 -10.3(11) .
C14 N4 C15 C16 163.8(6) .
C17 C16 C15 O4 7.0(10) .
N5 C16 C15 O4 176.9(6) .
C17 C16 C15 N4 -167.5(6) .
N5 C16 C15 N4 2.4(10) .
C22 C21 C20 C19 1.6(12) .
C33 C32 C31 C30 1.5(12) .
C35 C30 C31 C32 -1.8(10) .
C29 C30 C31 C32 177.0(7) .
C21 C20 C19 C18 -1.3(13) .
C23 C18 C19 C20 -0.1(11) .
C17 C18 C19 C20 176.5(7) .
C11 C10 C9 C8 0.2(11) .
C10 C9 C8 C7 -0.2(12) .
C6 C7 C8 C9 1.6(11) .
C1 N1 C13 C14 79.4(7) .
C25 N1 C13 C14 -158.0(6) .
N4 C14 C13 N1 67.7(9) .
Tm1 O7 C27 N6 -117.8(15) 4_576
Tm1 O7 C27 C28 63.8(19) 4_576
C26 N6 C27 O7 4.7(9) .
C26 N6 C27 C28 -176.9(5) .
C29 C28 C27 O7 -3.6(9) .
N7 C28 C27 O7 175.6(6) .
C29 C28 C27 N6 177.8(6) .
N7 C28 C27 N6 -2.9(9) .
